data_4114335
loop_
_publ_author_name
'William J. Evans'
'Stosh A. Kozimor'
'Gregory W. Nyce'
'Joseph W. Ziller'

_publ_section_title
;
 Comparative Reactivity of Sterically Crowded nf3 (C5Me5)3Nd and (C5Me5)3U
 Complexes with CO: Formation of a Nonclassical Carbonium Ion versus an f
 Element Metal Carbonyl Complex
;
_journal_name_full 'Journal of the American Chemical Society'
_journal_page_first 13831
_journal_page_last 13835
_journal_paper_doi 10.1021/ja036631l
_journal_volume 125
_journal_year 2003
_chemical_formula_sum 'C31 H45 O U'
_chemical_formula_weight 671.70
_chemical_name_systematic
; 
 ? 
;
_space_group_IT_number 176
_symmetry_cell_setting hexagonal
_symmetry_space_group_name_Hall '-P 6c'
_symmetry_space_group_name_H-M 'P 63/m'
_atom_sites_solution_hydrogens geom
_atom_sites_solution_primary direct
_atom_sites_solution_secondary difmap
_audit_creation_method SHELXTL
_cell_angle_alpha 90.00
_cell_angle_beta 90.00
_cell_angle_gamma 120.00
_cell_formula_units_Z 2
_cell_length_a 10.0322(2)
_cell_length_b 10.0322(2)
_cell_length_c 15.5140(5)
_cell_measurement_temperature 173(2)
_cell_volume 1352.22(6)
_computing_cell_refinement 'Bruker SMART/SAINT'
_computing_data_collection 'Bruker SMART'
_computing_data_reduction 'Bruker SHELXTL'
_computing_molecular_graphics 'Bruker SHELXTL'
_computing_publication_material 'Bruker SHELXTL'
_computing_structure_refinement 'Bruker SHELXTL'
_computing_structure_solution 'Bruker SHELXTL'
_diffrn_ambient_temperature 173(2)
_diffrn_measured_fraction_theta_full 0.994
_diffrn_measured_fraction_theta_max 0.994
_diffrn_measurement_device_type 'CCD area detector'
_diffrn_measurement_method 'omega scans'
_diffrn_radiation_monochromator graphite
_diffrn_radiation_source 'sealed tube'
_diffrn_radiation_type MoK\a
_diffrn_radiation_wavelength 0.71073
_diffrn_reflns_av_R_equivalents 0.0262
_diffrn_reflns_av_sigmaI/netI 0.0112
_diffrn_reflns_limit_h_max 13
_diffrn_reflns_limit_h_min -12
_diffrn_reflns_limit_k_max 13
_diffrn_reflns_limit_k_min -13
_diffrn_reflns_limit_l_max 20
_diffrn_reflns_limit_l_min -20
_diffrn_reflns_number 14258
_diffrn_reflns_theta_full 28.30
_diffrn_reflns_theta_max 28.30
_diffrn_reflns_theta_min 2.34
_diffrn_standards_decay_% '< 1.0'
_diffrn_standards_interval_count 'initial 50 frames recollected'
_diffrn_standards_number '50 frames'
_exptl_absorpt_coefficient_mu 6.022
_exptl_absorpt_correction_T_max 0.4103
_exptl_absorpt_correction_T_min 0.2652
_exptl_absorpt_correction_type numerical
_exptl_absorpt_process_details 'Bruker SADABS'
_exptl_crystal_colour brown
_exptl_crystal_density_diffrn 1.650
_exptl_crystal_density_meas ?
_exptl_crystal_description hexagonal
_exptl_crystal_F_000 662
_exptl_crystal_size_max 0.30
_exptl_crystal_size_mid 0.19
_exptl_crystal_size_min 0.18
_refine_diff_density_max 0.618
_refine_diff_density_min -0.894
_refine_diff_density_rms 0.092
_refine_ls_extinction_coef 0.0040(3)
_refine_ls_extinction_expression Fc^*^=kFc[1+0.001xFc^2^\l^3^/sin(2\q)]^-1/4^
_refine_ls_extinction_method SHELXTL
_refine_ls_goodness_of_fit_ref 1.148
_refine_ls_hydrogen_treatment constr
_refine_ls_matrix_type full
_refine_ls_number_parameters 58
_refine_ls_number_reflns 1167
_refine_ls_number_restraints 0
_refine_ls_restrained_S_all 1.148
_refine_ls_R_factor_all 0.0174
_refine_ls_R_factor_gt 0.0161
_refine_ls_shift/su_max 0.000
_refine_ls_shift/su_mean 0.000
_refine_ls_structure_factor_coef Fsqd
_refine_ls_weighting_details 'calc w=1/[\s^2^(Fo^2^)+(0.0148P)^2^+3.1201P] where P=(Fo^2^+2Fc^2^)/3'
_refine_ls_weighting_scheme calc
_refine_ls_wR_factor_gt 0.0419
_refine_ls_wR_factor_ref 0.0425
_reflns_number_gt 1098
_reflns_number_total 1167
_reflns_threshold_expression >2sigma(I)
_cod_data_source_file ja036631lsi20030616_010705.cif
_cod_data_source_block sak7
_cod_depositor_comments
;
The following automatic conversions were performed:

'_exptl_crystal_density_meas' value 'none' was changed to '?' - the
value is perceived as not measured.

Automatic conversion script
Id: cif_fix_values 3008 2015-01-20 13:52:24Z robertas 
;
_cod_database_code 4114335

loop_
_symmetry_equiv_pos_as_xyz
'x, y, z'
'-y, x-y, z'
'-x+y, -x, z'
'-x, -y, z+1/2'
'y, -x+y, z+1/2'
'x-y, x, z+1/2'
'-x, -y, -z'
'y, -x+y, -z'
'x-y, x, -z'
'x, y, -z-1/2'
'-y, x-y, -z-1/2'
'-x+y, -x, -z-1/2'

loop_
_atom_site_label
_atom_site_type_symbol
_atom_site_fract_x
_atom_site_fract_y
_atom_site_fract_z
_atom_site_U_iso_or_equiv
_atom_site_adp_type
_atom_site_occupancy
_atom_site_symmetry_multiplicity
_atom_site_calc_flag
_atom_site_refinement_flags
U1 U 0.6667 0.3333 0.2500 0.00952(8) Uani 1 6 d S
C1 C 0.8633(4) 0.1948(4) 0.2500 0.0190(7) Uani 1 2 d S
C2 C 0.7684(3) 0.1394(3) 0.17663(17) 0.0197(5) Uani 1 1 d .
C3 C 0.6147(3) 0.0389(3) 0.20450(17) 0.0170(5) Uani 1 1 d .
C4 C 1.0333(5) 0.2516(5) 0.2500 0.0416(13) Uani 1 2 d S
H4A H 1.0742 0.2841 0.3083 0.062 Uiso 0.50 1 calc PR
H4B H 1.0852 0.3390 0.2104 0.062 Uiso 0.50 1 calc PR
H4C H 1.0512 0.1685 0.2312 0.062 Uiso 0.50 1 calc PR
C5 C 0.8229(5) 0.1464(4) 0.0860(2) 0.0596(13) Uani 1 1 d .
H5A H 0.7342 0.1002 0.0470 0.089 Uiso 1 1 calc R
H5B H 0.8786 0.0895 0.0820 0.089 Uiso 1 1 calc R
H5C H 0.8916 0.2540 0.0696 0.089 Uiso 1 1 calc R
C6 C 0.4912(4) -0.0730(3) 0.1450(2) 0.0347(7) Uani 1 1 d .
H6A H 0.5235 -0.0437 0.0850 0.052 Uiso 1 1 calc R
H6B H 0.3957 -0.0715 0.1555 0.052 Uiso 1 1 calc R
H6C H 0.4739 -0.1768 0.1555 0.052 Uiso 1 1 calc R
C7 C 0.6667 0.3333 0.0898(6) 0.0183(16) Uani 0.50 3 d SP
O1 O 0.6667 0.3333 0.0169(5) 0.0350(18) Uani 0.50 3 d SP

loop_
_atom_site_aniso_label
_atom_site_aniso_U_11
_atom_site_aniso_U_22
_atom_site_aniso_U_33
_atom_site_aniso_U_23
_atom_site_aniso_U_13
_atom_site_aniso_U_12
U1 0.00661(9) 0.00661(9) 0.01534(12) 0.000 0.000 0.00331(4)
C1 0.0126(15) 0.0115(15) 0.035(2) 0.000 0.000 0.0074(13)
C2 0.0243(12) 0.0134(10) 0.0219(13) -0.0013(9) 0.0063(10) 0.0098(10)
C3 0.0165(11) 0.0096(10) 0.0257(13) -0.0039(9) -0.0043(10) 0.0072(9)
C4 0.0142(18) 0.0215(19) 0.092(4) 0.000 0.000 0.0114(16)
C5 0.083(3) 0.0344(19) 0.0353(19) -0.0049(15) 0.031(2) 0.010(2)
C6 0.0340(16) 0.0222(14) 0.051(2) -0.0171(13) -0.0212(15) 0.0166(12)
C7 0.018(2) 0.018(2) 0.018(4) 0.000 0.000 0.0092(12)
O1 0.045(3) 0.045(3) 0.015(3) 0.000 0.000 0.0224(14)

loop_
_atom_type_symbol
_atom_type_description
_atom_type_scat_dispersion_real
_atom_type_scat_dispersion_imag
_atom_type_scat_source
C C 0.0033 0.0016 'International Tables Vol C Tables 4.2.6.8 and 6.1.1.4'
H H 0.0000 0.0000 'International Tables Vol C Tables 4.2.6.8 and 6.1.1.4'
O O 0.0106 0.0060 'International Tables Vol C Tables 4.2.6.8 and 6.1.1.4'
U U -9.6767 9.6646 'International Tables Vol C Tables 4.2.6.8 and 6.1.1.4'

loop_
_geom_angle_atom_site_label_1
_geom_angle_atom_site_label_2
_geom_angle_atom_site_label_3
_geom_angle
_geom_angle_site_symmetry_1
_geom_angle_site_symmetry_3
Cnt U1 Cnt 120.0 . .
Cnt U1 C7 90.0 . .
C7 U1 C7 180.000(1) . 10_556
C7 U1 C3 104.49(5) . 10_556
C7 U1 C3 75.51(5) 10_556 10_556
C7 U1 C3 75.51(5) . .
C7 U1 C3 104.49(5) 10_556 .
C3 U1 C3 28.99(10) 10_556 .
C7 U1 C3 104.49(5) . 11_656
C7 U1 C3 75.51(5) 10_556 11_656
C3 U1 C3 113.96(4) 10_556 11_656
C3 U1 C3 122.095(15) . 11_656
C7 U1 C3 75.51(5) . 2_655
C7 U1 C3 104.49(5) 10_556 2_655
C3 U1 C3 122.095(15) 10_556 2_655
C3 U1 C3 113.96(4) . 2_655
C3 U1 C3 28.99(10) 11_656 2_655
C7 U1 C3 75.51(5) . 3_665
C7 U1 C3 104.49(5) 10_556 3_665
C3 U1 C3 122.094(15) 10_556 3_665
C3 U1 C3 113.96(4) . 3_665
C3 U1 C3 122.094(15) 11_656 3_665
C3 U1 C3 113.96(4) 2_655 3_665
C7 U1 C3 104.49(5) . 12_666
C7 U1 C3 75.51(5) 10_556 12_666
C3 U1 C3 113.96(4) 10_556 12_666
C3 U1 C3 122.094(15) . 12_666
C3 U1 C3 113.96(4) 11_656 12_666
C3 U1 C3 122.094(15) 2_655 12_666
C3 U1 C3 28.99(10) 3_665 12_666
C7 U1 C2 113.57(5) . 10_556
C7 U1 C2 66.43(5) 10_556 10_556
C3 U1 C2 29.08(7) 10_556 10_556
C3 U1 C2 47.64(7) . 10_556
C3 U1 C2 84.88(7) 11_656 10_556
C3 U1 C2 96.37(7) 2_655 10_556
C3 U1 C2 149.67(7) 3_665 10_556
C3 U1 C2 131.53(8) 12_666 10_556
C7 U1 C2 66.43(5) . .
C7 U1 C2 113.57(5) 10_556 .
C3 U1 C2 47.64(7) 10_556 .
C3 U1 C2 29.08(7) . .
C3 U1 C2 96.37(7) 11_656 .
C3 U1 C2 84.88(7) 2_655 .
C3 U1 C2 131.53(8) 3_665 .
C3 U1 C2 149.67(7) 12_666 .
C2 U1 C2 47.13(11) 10_556 .
C7 U1 C2 113.57(5) . 11_656
C7 U1 C2 66.43(5) 10_556 11_656
C3 U1 C2 131.53(8) 10_556 11_656
C3 U1 C2 149.67(7) . 11_656
C3 U1 C2 29.08(7) 11_656 11_656
C3 U1 C2 47.64(7) 2_655 11_656
C3 U1 C2 96.37(7) 3_665 11_656
C3 U1 C2 84.88(7) 12_666 11_656
C2 U1 C2 105.08(6) 10_556 11_656
C2 U1 C2 125.45(2) . 11_656
C7 U1 C2 66.43(5) . 2_655
C7 U1 C2 113.57(5) 10_556 2_655
C3 U1 C2 149.67(7) 10_556 2_655
C3 U1 C2 131.53(8) . 2_655
C3 U1 C2 47.64(7) 11_656 2_655
C3 U1 C2 29.08(7) 2_655 2_655
C3 U1 C2 84.88(7) 3_665 2_655
C3 U1 C2 96.37(7) 12_666 2_655
C2 U1 C2 125.45(2) 10_556 2_655
C2 U1 C2 105.08(6) . 2_655
C2 U1 C2 47.13(11) 11_656 2_655
C7 U1 C2 66.43(5) . 3_665
C7 U1 C2 113.57(5) 10_556 3_665
C3 U1 C2 96.37(7) 10_556 3_665
C3 U1 C2 84.88(7) . 3_665
C3 U1 C2 149.67(7) 11_656 3_665
C3 U1 C2 131.53(8) 2_655 3_665
C3 U1 C2 29.08(7) 3_665 3_665
C3 U1 C2 47.64(7) 12_666 3_665
C2 U1 C2 125.45(2) 10_556 3_665
C2 U1 C2 105.08(6) . 3_665
C2 U1 C2 125.45(2) 11_656 3_665
C2 U1 C2 105.08(6) 2_655 3_665
C7 U1 C2 113.57(5) . 12_666
C7 U1 C2 66.43(5) 10_556 12_666
C3 U1 C2 84.88(7) 10_556 12_666
C3 U1 C2 96.37(7) . 12_666
C3 U1 C2 131.53(8) 11_656 12_666
C3 U1 C2 149.67(7) 2_655 12_666
C3 U1 C2 47.64(7) 3_665 12_666
C3 U1 C2 29.08(7) 12_666 12_666
C2 U1 C2 105.08(6) 10_556 12_666
C2 U1 C2 125.45(2) . 12_666
C2 U1 C2 105.08(6) 11_656 12_666
C2 U1 C2 125.45(2) 2_655 12_666
C2 U1 C2 47.13(11) 3_665 12_666
C7 U1 C1 90.0 . .
C7 U1 C1 90.0 10_556 .
C3 U1 C1 47.01(8) 10_556 .
C3 U1 C1 47.01(8) . .
C3 U1 C1 75.27(8) 11_656 .
C3 U1 C1 75.27(8) 2_655 .
C3 U1 C1 159.42(7) 3_665 .
C3 U1 C1 159.42(7) 12_666 .
C2 U1 C1 28.19(7) 10_556 .
C2 U1 C1 28.19(7) . .
C2 U1 C1 102.88(8) 11_656 .
C2 U1 C1 102.88(8) 2_655 .
C2 U1 C1 131.19(8) 3_665 .
C2 U1 C1 131.19(8) 12_666 .
C7 U1 C1 90.000(1) . 3_665
C7 U1 C1 90.000(1) 10_556 3_665
C3 U1 C1 75.27(8) 10_556 3_665
C3 U1 C1 75.27(8) . 3_665
C3 U1 C1 159.42(7) 11_656 3_665
C3 U1 C1 159.42(7) 2_655 3_665
C3 U1 C1 47.01(8) 3_665 3_665
C3 U1 C1 47.01(8) 12_666 3_665
C2 U1 C1 102.88(8) 10_556 3_665
C2 U1 C1 102.88(8) . 3_665
C2 U1 C1 131.19(8) 11_656 3_665
C2 U1 C1 131.19(8) 2_655 3_665
C2 U1 C1 28.19(7) 3_665 3_665
C2 U1 C1 28.19(7) 12_666 3_665
C1 U1 C1 120.0 . 3_665
C7 U1 C1 90.000(1) . 2_655
C7 U1 C1 90.000(1) 10_556 2_655
C3 U1 C1 159.42(7) 10_556 2_655
C3 U1 C1 159.42(7) . 2_655
C3 U1 C1 47.01(8) 11_656 2_655
C3 U1 C1 47.01(8) 2_655 2_655
C3 U1 C1 75.27(8) 3_665 2_655
C3 U1 C1 75.27(8) 12_666 2_655
C2 U1 C1 131.19(8) 10_556 2_655
C2 U1 C1 131.19(8) . 2_655
C2 U1 C1 28.19(7) 11_656 2_655
C2 U1 C1 28.19(7) 2_655 2_655
C2 U1 C1 102.87(8) 3_665 2_655
C2 U1 C1 102.87(8) 12_666 2_655
C1 U1 C1 120.0 . 2_655
C1 U1 C1 120.0 3_665 2_655
C2 C1 C2 107.9(3) . 10_556
C2 C1 C4 124.39(16) . .
C2 C1 C4 124.39(16) 10_556 .
C2 C1 U1 72.77(16) . .
C2 C1 U1 72.77(16) 10_556 .
C4 C1 U1 136.6(2) . .
C1 C2 C3 108.3(2) . .
C1 C2 C5 125.5(3) . .
C3 C2 C5 124.0(3) . .
C1 C2 U1 79.04(16) . .
C3 C2 U1 74.43(13) . .
C5 C2 U1 126.2(2) . .
C3 C3 C2 107.69(15) 10_556 .
C3 C3 C6 127.93(18) 10_556 .
C2 C3 C6 122.6(3) . .
C3 C3 U1 75.51(5) 10_556 .
C2 C3 U1 76.49(13) . .
C6 C3 U1 126.00(17) . .
O1 C7 U1 180.0 . .

loop_
_geom_bond_atom_site_label_1
_geom_bond_atom_site_label_2
_geom_bond_distance
_geom_bond_site_symmetry_2
U1 C1 2.927(3) .
U1 C2 2.847(2) .
U1 C3 2.821(2) .
U1 C7 2.485(9) .
U1 Cnt 2.587 .
C1 C2 1.408(3) .
C1 C4 1.504(5) .
C2 C3 1.423(3) .
C2 C5 1.498(4) .
C3 C3 1.412(5) 10_556
C3 C6 1.503(4) .
C7 O1 1.132(12) .
